data_2213080
loop_
_publ_author_name
'Odaba\,so\(glu, Mustafa'
'Kaya, Muharrem'
'B\"uy\"ukg\"ung\"or, Orhan'
'Y\?ild\?ir\?ir, Y\?ilmaz'

_publ_section_title
10-(4-Bromophenyl)-9-(4-methoxyphenyl)-3,3,6,6-tetramethyl-3,4,6,7-tetrahydroacridine-1,8(2<i>H</i>,5<i>H</i>,9<i>H</i>,10<i>H</i>)-dione
_journal_coeditor_code AT2249
_journal_issue 5
_journal_name_full 'Acta Crystallographica Section E'
_journal_page_first o2162
_journal_page_last o2164
_journal_paper_doi 10.1107/S1600536807014729
_journal_volume 63
_journal_year 2007
_chemical_formula_iupac 'C30 H32 Br N O3'
_chemical_formula_moiety 'C30 H32 Br N O3'
_chemical_formula_sum 'C30 H32 Br N O3'
_chemical_formula_weight 534.48
_chemical_name_systematic
;
10-(4-Bromophenyl)-9-(4-methoxyphenyl)-3,3,6,6-tetramethyl-3,4,6,7-
tetrahydroacridine-1,8(2<i>H</i>,5<i>H</i>,9<i>H</i>,10<i>H</i>)-dione
;
_space_group_IT_number 14
_symmetry_cell_setting monoclinic
_symmetry_space_group_name_Hall '-P 2ybc'
_symmetry_space_group_name_H-M 'P 1 21/c 1'
_atom_sites_solution_hydrogens geom
_atom_sites_solution_primary direct
_atom_sites_solution_secondary difmap
_audit_creation_method SHELXL97
_cell_angle_alpha 90.00
_cell_angle_beta 101.011(4)
_cell_angle_gamma 90.00
_cell_formula_units_Z 4
_cell_length_a 12.2412(5)
_cell_length_b 10.9837(4)
_cell_length_c 20.1373(9)
_cell_measurement_reflns_used 37558
_cell_measurement_temperature 296
_cell_measurement_theta_max 27.98
_cell_measurement_theta_min 1.69
_cell_volume 2657.69(19)
_computing_cell_refinement X-AREA
_computing_data_collection 'X-AREA (Stoe & Cie, 2002)'
_computing_data_reduction 'X-RED32 (Stoe & Cie, 2002)'
_computing_molecular_graphics 'ORTEP-3 for Windows (Farrugia, 1997)'
_computing_publication_material 'WinGX (Farrugia, 1999)'
_computing_structure_refinement 'SHELXL97 (Sheldrick, 1997)'
_computing_structure_solution 'SHELXS97 (Sheldrick, 1990)'
_diffrn_ambient_temperature 296
_diffrn_detector_area_resol_mean 6.67
_diffrn_measured_fraction_theta_full 1.000
_diffrn_measured_fraction_theta_max 1.000
_diffrn_measurement_device_type 'Stoe IPDSII'
_diffrn_measurement_method \w
_diffrn_radiation_monochromator 'plane graphite'
_diffrn_radiation_source 'sealed X-ray tube, 12 x 0.4 mm long-fine focus'
_diffrn_radiation_type MoK\a
_diffrn_radiation_wavelength 0.71073
_diffrn_reflns_av_R_equivalents 0.0625
_diffrn_reflns_av_sigmaI/netI 0.0304
_diffrn_reflns_limit_h_max 15
_diffrn_reflns_limit_h_min -15
_diffrn_reflns_limit_k_max 13
_diffrn_reflns_limit_k_min -13
_diffrn_reflns_limit_l_max 24
_diffrn_reflns_limit_l_min -24
_diffrn_reflns_number 37558
_diffrn_reflns_theta_full 26.00
_diffrn_reflns_theta_max 26.00
_diffrn_reflns_theta_min 1.69
_diffrn_standards_decay_% <2
_diffrn_standards_number 0
_exptl_absorpt_coefficient_mu 1.578
_exptl_absorpt_correction_T_max 0.6707
_exptl_absorpt_correction_T_min 0.4413
_exptl_absorpt_correction_type integration
_exptl_absorpt_process_details '(X-RED32; Stoe & Cie, 2002)'
_exptl_crystal_colour colourless
_exptl_crystal_density_diffrn 1.336
_exptl_crystal_density_method 'not measured'
_exptl_crystal_description prism
_exptl_crystal_F_000 1112
_exptl_crystal_size_max 0.610
_exptl_crystal_size_mid 0.427
_exptl_crystal_size_min 0.330
_refine_diff_density_max 0.628
_refine_diff_density_min -1.003
_refine_ls_extinction_method none
_refine_ls_goodness_of_fit_ref 1.035
_refine_ls_hydrogen_treatment constr
_refine_ls_matrix_type full
_refine_ls_number_parameters 321
_refine_ls_number_reflns 5231
_refine_ls_number_restraints 0
_refine_ls_restrained_S_all 1.035
_refine_ls_R_factor_all 0.0690
_refine_ls_R_factor_gt 0.0485
_refine_ls_shift/su_max 0.000
_refine_ls_shift/su_mean 0.000
_refine_ls_structure_factor_coef Fsqd
_refine_ls_weighting_details 'calc w = 1/[\s^2^(Fo^2^)+(0.0483P)^2^+1.7859P] where P=(Fo^2^+2Fc^2^)/3'
_refine_ls_weighting_scheme calc
_refine_ls_wR_factor_gt 0.1114
_refine_ls_wR_factor_ref 0.1210
_reflns_number_gt 3902
_reflns_number_total 5231
_reflns_threshold_expression I>2\s(I)
_cod_data_source_file at2249.cif
_cod_data_source_block I
_cod_original_sg_symbol_H-M 'P 21/c'
_cod_database_code 2213080
_cod_database_fobs_code 2213080

loop_
_symmetry_equiv_pos_as_xyz
'x, y, z'
'-x, y+1/2, -z+1/2'
'-x, -y, -z'
'x, -y-1/2, z-1/2'

loop_
_atom_site_type_symbol
_atom_site_label
_atom_site_fract_x
_atom_site_fract_y
_atom_site_fract_z
_atom_site_U_iso_or_equiv
_atom_site_adp_type
_atom_site_calc_flag
_atom_site_refinement_flags
_atom_site_occupancy
C C1 0.2620(2) 0.6721(2) 0.34078(13) 0.0433(6) Uani d . 1
C C2 0.3326(2) 0.7699(2) 0.34357(14) 0.0479(6) Uani d . 1
H H2 0.4063 0.7631 0.3658 0.058 Uiso calc R 1
C C3 0.2935(3) 0.8788(3) 0.31317(15) 0.0538(7) Uani d . 1
H H3 0.3401 0.9461 0.3154 0.065 Uiso calc R 1
C C4 0.1853(3) 0.8855(3) 0.27984(14) 0.0554(8) Uani d . 1
C C5 0.1136(3) 0.7900(3) 0.27750(16) 0.0621(8) Uani d . 1
H H5 0.0398 0.7974 0.2555 0.074 Uiso calc R 1
C C6 0.1527(3) 0.6814(3) 0.30866(16) 0.0562(7) Uani d . 1
H H6 0.1051 0.6153 0.3078 0.067 Uiso calc R 1
C C7 0.3179(2) 0.5354(2) 0.43848(13) 0.0449(6) Uani d . 1
C C8 0.2972(3) 0.6398(3) 0.48237(14) 0.0517(7) Uani d . 1
H H8A 0.2370 0.6891 0.4578 0.062 Uiso calc R 1
H H8B 0.3633 0.6904 0.4918 0.062 Uiso calc R 1
C C9 0.2672(3) 0.5996(3) 0.54938(14) 0.0549(7) Uani d . 1
C C10 0.3562(3) 0.5097(3) 0.58236(15) 0.0601(8) Uani d . 1
H H10A 0.4247 0.5541 0.5982 0.072 Uiso calc R 1
H H10B 0.3330 0.4744 0.6216 0.072 Uiso calc R 1
C C11 0.3799(2) 0.4084(3) 0.53723(14) 0.0520(7) Uani d . 1
C C12 0.3521(2) 0.4251(3) 0.46429(13) 0.0465(6) Uani d . 1
C C13 0.2671(3) 0.7108(4) 0.59517(17) 0.0745(10) Uani d . 1
H H13A 0.2492 0.6858 0.6375 0.112 Uiso calc R 1
H H13B 0.2127 0.7684 0.5736 0.112 Uiso calc R 1
H H13C 0.3394 0.7480 0.6031 0.112 Uiso calc R 1
C C14 0.1518(3) 0.5401(4) 0.53681(18) 0.0728(10) Uani d . 1
H H14A 0.1523 0.4693 0.5089 0.109 Uiso calc R 1
H H14B 0.0975 0.5970 0.5144 0.109 Uiso calc R 1
H H14C 0.1333 0.5168 0.5793 0.109 Uiso calc R 1
C C15 0.3621(2) 0.3155(2) 0.42034(14) 0.0463(6) Uani d . 1
H H15 0.4317 0.2734 0.4393 0.056 Uiso calc R 1
C C16 0.2662(2) 0.2268(2) 0.42024(13) 0.0464(6) Uani d . 1
C C17 0.1569(2) 0.2603(3) 0.39560(15) 0.0557(7) Uani d . 1
H H17 0.1416 0.3390 0.3795 0.067 Uiso calc R 1
C C18 0.0708(3) 0.1801(3) 0.39442(16) 0.0586(8) Uani d . 1
H H18 -0.0020 0.2042 0.3772 0.070 Uiso calc R 1
C C19 0.0923(3) 0.0629(3) 0.41894(14) 0.0536(7) Uani d . 1
C C20 0.1996(3) 0.0279(3) 0.44427(16) 0.0564(7) Uani d . 1
H H20 0.2145 -0.0505 0.4610 0.068 Uiso calc R 1
C C21 0.2855(3) 0.1099(3) 0.44483(15) 0.0531(7) Uani d . 1
H H21 0.3581 0.0856 0.4622 0.064 Uiso calc R 1
C C22 0.0183(3) -0.1304(3) 0.44220(18) 0.0751(10) Uani d . 1
H H22A 0.0627 -0.1755 0.4163 0.113 Uiso calc R 1
H H22B -0.0521 -0.1704 0.4399 0.113 Uiso calc R 1
H H22C 0.0563 -0.1260 0.4885 0.113 Uiso calc R 1
C C23 0.3686(2) 0.3567(2) 0.34964(14) 0.0456(6) Uani d . 1
C C24 0.4106(2) 0.2689(3) 0.30623(16) 0.0523(7) Uani d . 1
C C25 0.4173(3) 0.3069(3) 0.23568(16) 0.0618(8) Uani d . 1
H H25A 0.4095 0.2353 0.2069 0.074 Uiso calc R 1
H H25B 0.4903 0.3414 0.2358 0.074 Uiso calc R 1
C C26 0.3290(3) 0.3997(3) 0.20563(14) 0.0540(7) Uani d . 1
C C27 0.3383(3) 0.5070(3) 0.25461(14) 0.0531(7) Uani d . 1
H H27A 0.4071 0.5503 0.2538 0.064 Uiso calc R 1
H H27B 0.2772 0.5627 0.2394 0.064 Uiso calc R 1
C C28 0.3364(2) 0.4686(2) 0.32611(13) 0.0437(6) Uani d . 1
C C29 0.3493(4) 0.4455(3) 0.13711(17) 0.0812(12) Uani d . 1
H H29A 0.4209 0.4839 0.1430 0.122 Uiso calc R 1
H H29B 0.2926 0.5032 0.1188 0.122 Uiso calc R 1
H H29C 0.3470 0.3780 0.1066 0.122 Uiso calc R 1
C C30 0.2136(3) 0.3435(3) 0.19706(19) 0.0782(11) Uani d . 1
H H30A 0.2071 0.2786 0.1646 0.117 Uiso calc R 1
H H30B 0.1585 0.4045 0.1815 0.117 Uiso calc R 1
H H30C 0.2024 0.3119 0.2397 0.117 Uiso calc R 1
N N1 0.3031(2) 0.55579(19) 0.36888(11) 0.0456(5) Uani d . 1
O O1 0.4245(2) 0.3144(2) 0.56172(11) 0.0700(6) Uani d . 1
O O2 0.0005(2) -0.0110(2) 0.41542(12) 0.0709(6) Uani d . 1
O O3 0.4423(2) 0.1680(2) 0.32731(12) 0.0724(7) Uani d . 1
Br Br1 0.13455(4) 1.03332(4) 0.23583(2) 0.09263(19) Uani d . 1

loop_
_atom_site_aniso_label
_atom_site_aniso_U_11
_atom_site_aniso_U_22
_atom_site_aniso_U_33
_atom_site_aniso_U_12
_atom_site_aniso_U_13
_atom_site_aniso_U_23
C1 0.0504(16) 0.0396(14) 0.0402(13) 0.0070(11) 0.0091(12) 0.0032(11)
C2 0.0492(16) 0.0432(14) 0.0515(15) 0.0020(12) 0.0100(13) 0.0026(12)
C3 0.067(2) 0.0415(15) 0.0554(17) 0.0055(13) 0.0171(15) 0.0050(13)
C4 0.074(2) 0.0492(17) 0.0448(15) 0.0204(15) 0.0149(14) 0.0050(13)
C5 0.0548(19) 0.074(2) 0.0541(17) 0.0182(16) 0.0024(14) 0.0035(16)
C6 0.0511(18) 0.0571(18) 0.0592(18) -0.0030(14) 0.0070(14) 0.0037(14)
C7 0.0433(15) 0.0452(15) 0.0455(14) -0.0041(11) 0.0070(12) 0.0049(11)
C8 0.0604(18) 0.0483(16) 0.0464(15) 0.0008(13) 0.0102(13) 0.0014(12)
C9 0.0569(18) 0.0634(19) 0.0437(15) -0.0055(14) 0.0080(13) 0.0002(13)
C10 0.064(2) 0.067(2) 0.0456(16) -0.0102(16) 0.0028(14) 0.0060(14)
C11 0.0486(17) 0.0552(17) 0.0496(16) -0.0094(13) 0.0026(13) 0.0127(13)
C12 0.0434(15) 0.0496(15) 0.0449(14) -0.0047(12) 0.0045(12) 0.0059(12)
C13 0.089(3) 0.082(3) 0.0532(18) -0.001(2) 0.0158(18) -0.0067(17)
C14 0.061(2) 0.093(3) 0.066(2) -0.0110(19) 0.0175(17) -0.0031(19)
C15 0.0455(16) 0.0404(14) 0.0516(15) 0.0035(11) 0.0060(12) 0.0098(12)
C16 0.0517(17) 0.0441(14) 0.0441(14) -0.0002(12) 0.0106(12) 0.0058(11)
C17 0.0557(18) 0.0489(16) 0.0613(18) 0.0029(14) 0.0080(15) 0.0133(14)
C18 0.0489(17) 0.0635(19) 0.0619(18) -0.0006(14) 0.0069(14) 0.0111(15)
C19 0.0590(19) 0.0577(17) 0.0448(15) -0.0122(14) 0.0119(14) -0.0023(13)
C20 0.067(2) 0.0433(15) 0.0593(17) -0.0032(14) 0.0132(15) 0.0075(13)
C21 0.0557(18) 0.0444(15) 0.0581(17) 0.0023(13) 0.0083(14) 0.0073(13)
C22 0.093(3) 0.064(2) 0.069(2) -0.0252(19) 0.0167(19) 0.0033(17)
C23 0.0437(15) 0.0423(14) 0.0511(15) -0.0009(11) 0.0098(12) 0.0049(12)
C24 0.0477(16) 0.0452(15) 0.0646(18) 0.0045(12) 0.0119(14) 0.0034(13)
C25 0.075(2) 0.0533(18) 0.0603(18) 0.0101(15) 0.0215(16) -0.0030(14)
C26 0.075(2) 0.0381(14) 0.0491(16) -0.0010(13) 0.0115(14) 0.0003(12)
C27 0.073(2) 0.0402(14) 0.0488(16) -0.0007(13) 0.0179(14) 0.0024(12)
C28 0.0460(15) 0.0392(14) 0.0465(14) -0.0033(11) 0.0101(12) 0.0028(11)
C29 0.144(4) 0.0530(19) 0.0504(18) 0.005(2) 0.028(2) -0.0015(15)
C30 0.083(3) 0.065(2) 0.076(2) -0.0081(18) -0.0106(19) 0.0048(18)
N1 0.0571(14) 0.0376(11) 0.0428(12) 0.0036(10) 0.0117(10) 0.0060(9)
O1 0.0791(16) 0.0656(14) 0.0591(13) 0.0037(12) -0.0027(11) 0.0210(11)
O2 0.0701(15) 0.0668(14) 0.0736(15) -0.0202(12) 0.0079(12) 0.0090(12)
O3 0.0841(17) 0.0523(13) 0.0837(16) 0.0258(11) 0.0235(13) 0.0114(11)
Br1 0.1320(4) 0.0713(3) 0.0763(3) 0.0505(2) 0.0244(2) 0.02588(19)

loop_
_atom_type_symbol
_atom_type_description
_atom_type_scat_dispersion_real
_atom_type_scat_dispersion_imag
_atom_type_scat_source
C C 0.0033 0.0016 'International Tables Vol C Tables 4.2.6.8 and 6.1.1.4'
H H 0.0000 0.0000 'International Tables Vol C Tables 4.2.6.8 and 6.1.1.4'
N N 0.0061 0.0033 'International Tables Vol C Tables 4.2.6.8 and 6.1.1.4'
O O 0.0106 0.0060 'International Tables Vol C Tables 4.2.6.8 and 6.1.1.4'
Br Br -0.2901 2.4595 'International Tables Vol C Tables 4.2.6.8 and 6.1.1.4'

loop_
_geom_angle_atom_site_label_1
_geom_angle_atom_site_label_2
_geom_angle_atom_site_label_3
_geom_angle
_geom_angle_publ_flag
C2 C1 C6 120.6(3) ?
C2 C1 N1 120.4(2) ?
C6 C1 N1 118.9(3) ?
C1 C2 C3 119.7(3) ?
C1 C2 H2 120.2 ?
C3 C2 H2 120.2 ?
C4 C3 C2 118.9(3) ?
C4 C3 H3 120.5 ?
C2 C3 H3 120.5 ?
C5 C4 C3 122.2(3) ?
C5 C4 Br1 119.4(2) ?
C3 C4 Br1 118.4(2) ?
C4 C5 C6 118.7(3) ?
C4 C5 H5 120.6 ?
C6 C5 H5 120.6 ?
C1 C6 C5 119.8(3) ?
C1 C6 H6 120.1 ?
C5 C6 H6 120.1 ?
C12 C7 N1 120.1(3) ?
C12 C7 C8 122.3(2) ?
N1 C7 C8 117.7(2) ?
C7 C8 C9 113.3(2) ?
C7 C8 H8A 108.9 ?
C9 C8 H8A 108.9 ?
C7 C8 H8B 108.9 ?
C9 C8 H8B 108.9 ?
H8A C8 H8B 107.7 ?
C10 C9 C8 107.4(3) ?
C10 C9 C13 109.7(3) ?
C8 C9 C13 109.2(3) ?
C10 C9 C14 110.8(3) ?
C8 C9 C14 110.2(3) ?
C13 C9 C14 109.5(3) ?
C11 C10 C9 114.9(2) ?
C11 C10 H10A 108.5 ?
C9 C10 H10A 108.5 ?
C11 C10 H10B 108.5 ?
C9 C10 H10B 108.5 ?
H10A C10 H10B 107.5 ?
O1 C11 C12 120.8(3) ?
O1 C11 C10 120.2(3) ?
C12 C11 C10 118.9(3) ?
C7 C12 C11 119.8(3) ?
C7 C12 C15 122.8(2) ?
C11 C12 C15 117.5(2) ?
C9 C13 H13A 109.5 ?
C9 C13 H13B 109.5 ?
H13A C13 H13B 109.5 ?
C9 C13 H13C 109.5 ?
H13A C13 H13C 109.5 ?
H13B C13 H13C 109.5 ?
C9 C14 H14A 109.5 ?
C9 C14 H14B 109.5 ?
H14A C14 H14B 109.5 ?
C9 C14 H14C 109.5 ?
H14A C14 H14C 109.5 ?
H14B C14 H14C 109.5 ?
C23 C15 C12 109.8(2) ?
C23 C15 C16 111.7(2) ?
C12 C15 C16 111.1(2) ?
C23 C15 H15 108.0 ?
C12 C15 H15 108.0 ?
C16 C15 H15 108.0 ?
C21 C16 C17 117.6(3) ?
C21 C16 C15 121.0(3) ?
C17 C16 C15 121.4(2) ?
C18 C17 C16 121.5(3) ?
C18 C17 H17 119.2 ?
C16 C17 H17 119.2 ?
C17 C18 C19 119.8(3) ?
C17 C18 H18 120.1 ?
C19 C18 H18 120.1 ?
C20 C19 O2 124.6(3) ?
C20 C19 C18 119.8(3) ?
O2 C19 C18 115.5(3) ?
C19 C20 C21 119.6(3) ?
C19 C20 H20 120.2 ?
C21 C20 H20 120.2 ?
C16 C21 C20 121.7(3) ?
C16 C21 H21 119.2 ?
C20 C21 H21 119.2 ?
O2 C22 H22A 109.5 ?
O2 C22 H22B 109.5 ?
H22A C22 H22B 109.5 ?
O2 C22 H22C 109.5 ?
H22A C22 H22C 109.5 ?
H22B C22 H22C 109.5 ?
C28 C23 C24 120.3(3) ?
C28 C23 C15 122.6(3) ?
C24 C23 C15 117.1(2) ?
O3 C24 C23 121.0(3) ?
O3 C24 C25 120.7(3) ?
C23 C24 C25 118.3(2) ?
C24 C25 C26 113.5(3) ?
C24 C25 H25A 108.9 ?
C26 C25 H25A 108.9 ?
C24 C25 H25B 108.9 ?
C26 C25 H25B 108.9 ?
H25A C25 H25B 107.7 ?
C30 C26 C25 110.3(3) ?
C30 C26 C27 109.9(3) ?
C25 C26 C27 107.4(2) ?
C30 C26 C29 109.7(3) ?
C25 C26 C29 110.6(3) ?
C27 C26 C29 108.9(2) ?
C28 C27 C26 112.9(2) ?
C28 C27 H27A 109.0 ?
C26 C27 H27A 109.0 ?
C28 C27 H27B 109.0 ?
C26 C27 H27B 109.0 ?
H27A C27 H27B 107.8 ?
C23 C28 N1 120.5(2) ?
C23 C28 C27 122.3(3) ?
N1 C28 C27 117.2(2) ?
C26 C29 H29A 109.5 ?
C26 C29 H29B 109.5 ?
H29A C29 H29B 109.5 ?
C26 C29 H29C 109.5 ?
H29A C29 H29C 109.5 ?
H29B C29 H29C 109.5 ?
C26 C30 H30A 109.5 ?
C26 C30 H30B 109.5 ?
H30A C30 H30B 109.5 ?
C26 C30 H30C 109.5 ?
H30A C30 H30C 109.5 ?
H30B C30 H30C 109.5 ?
C7 N1 C28 120.7(2) y
C7 N1 C1 120.2(2) y
C28 N1 C1 118.9(2) y
C19 O2 C22 117.4(3) ?

loop_
_geom_bond_atom_site_label_1
_geom_bond_atom_site_label_2
_geom_bond_distance
_geom_bond_publ_flag
C1 C2 1.373(4) ?
C1 C6 1.374(4) ?
C1 N1 1.447(3) y
C2 C3 1.387(4) ?
C2 H2 0.9300 ?
C3 C4 1.369(4) ?
C3 H3 0.9300 ?
C4 C5 1.362(5) ?
C4 Br1 1.897(3) y
C5 C6 1.390(4) ?
C5 H5 0.9300 ?
C6 H6 0.9300 ?
C7 C12 1.353(4) y
C7 N1 1.396(3) y
C7 C8 1.499(4) ?
C8 C9 1.530(4) ?
C8 H8A 0.9700 ?
C8 H8B 0.9700 ?
C9 C10 1.525(4) ?
C9 C13 1.531(5) ?
C9 C14 1.533(5) ?
C10 C11 1.499(5) ?
C10 H10A 0.9700 ?
C10 H10B 0.9700 ?
C11 O1 1.227(3) y
C11 C12 1.455(4) y
C12 C15 1.512(4) ?
C13 H13A 0.9600 ?
C13 H13B 0.9600 ?
C13 H13C 0.9600 ?
C14 H14A 0.9600 ?
C14 H14B 0.9600 ?
C14 H14C 0.9600 ?
C15 C23 1.510(4) ?
C15 C16 1.525(4) ?
C15 H15 0.9800 ?
C16 C21 1.381(4) ?
C16 C17 1.386(4) ?
C17 C18 1.371(4) ?
C17 H17 0.9300 ?
C18 C19 1.386(4) ?
C18 H18 0.9300 ?
C19 C20 1.370(4) ?
C19 O2 1.378(4) ?
C20 C21 1.383(4) ?
C20 H20 0.9300 ?
C21 H21 0.9300 ?
C22 O2 1.419(4) ?
C22 H22A 0.9600 ?
C22 H22B 0.9600 ?
C22 H22C 0.9600 ?
C23 C28 1.349(4) y
C23 C24 1.459(4) y
C24 O3 1.223(3) y
C24 C25 1.498(4) ?
C25 C26 1.525(4) ?
C25 H25A 0.9700 ?
C25 H25B 0.9700 ?
C26 C30 1.521(5) ?
C26 C27 1.527(4) ?
C26 C29 1.533(4) ?
C27 C28 1.505(4) ?
C27 H27A 0.9700 ?
C27 H27B 0.9700 ?
C28 N1 1.400(3) y
C29 H29A 0.9600 ?
C29 H29B 0.9600 ?
C29 H29C 0.9600 ?
C30 H30A 0.9600 ?
C30 H30B 0.9600 ?
C30 H30C 0.9600 ?

loop_
_geom_hbond_atom_site_label_D
_geom_hbond_atom_site_label_H
_geom_hbond_atom_site_label_A
_geom_hbond_site_symmetry_A
_geom_hbond_distance_DH
_geom_hbond_distance_HA
_geom_hbond_distance_DA
_geom_hbond_angle_DHA
C2 H2 O1 3_666 0.93 2.45 3.342(4) 161.3
C29 H29C O1 4_565 0.96 2.55 3.440(4) 154.0

loop_
_geom_torsion_atom_site_label_1
_geom_torsion_atom_site_label_2
_geom_torsion_atom_site_label_3
_geom_torsion_atom_site_label_4
_geom_torsion
_geom_torsion_publ_flag
C6 C1 C2 C3 -0.6(4) ?
N1 C1 C2 C3 176.5(2) ?
C1 C2 C3 C4 -1.1(4) ?
C2 C3 C4 C5 2.3(5) ?
C2 C3 C4 Br1 -177.8(2) ?
C3 C4 C5 C6 -1.6(5) ?
Br1 C4 C5 C6 178.5(2) ?
C2 C1 C6 C5 1.3(4) ?
N1 C1 C6 C5 -175.8(3) ?
C4 C5 C6 C1 -0.2(5) ?
C12 C7 C8 C9 -25.7(4) ?
N1 C7 C8 C9 155.6(2) ?
C7 C8 C9 C10 51.6(3) ?
C7 C8 C9 C13 170.5(3) y
C7 C8 C9 C14 -69.2(3) y
C8 C9 C10 C11 -50.2(3) ?
C13 C9 C10 C11 -168.8(3) ?
C14 C9 C10 C11 70.2(3) ?
C9 C10 C11 O1 -159.5(3) ?
C9 C10 C11 C12 22.2(4) ?
N1 C7 C12 C11 172.8(3) ?
C8 C7 C12 C11 -5.8(4) ?
N1 C7 C12 C15 -7.7(4) ?
C8 C7 C12 C15 173.6(3) ?
O1 C11 C12 C7 -170.5(3) ?
C10 C11 C12 C7 7.8(4) ?
O1 C11 C12 C15 10.0(4) ?
C10 C11 C12 C15 -171.7(3) ?
C7 C12 C15 C23 19.6(4) ?
C11 C12 C15 C23 -160.9(2) ?
C7 C12 C15 C16 -104.4(3) ?
C11 C12 C15 C16 75.0(3) ?
C23 C15 C16 C21 119.3(3) ?
C12 C15 C16 C21 -117.7(3) ?
C23 C15 C16 C17 -60.7(3) ?
C12 C15 C16 C17 62.3(3) ?
C21 C16 C17 C18 -1.1(4) ?
C15 C16 C17 C18 178.9(3) ?
C16 C17 C18 C19 0.7(5) ?
C17 C18 C19 C20 0.0(5) ?
C17 C18 C19 O2 -179.8(3) ?
O2 C19 C20 C21 179.6(3) ?
C18 C19 C20 C21 -0.3(5) ?
C17 C16 C21 C20 0.9(4) ?
C15 C16 C21 C20 -179.1(3) ?
C19 C20 C21 C16 -0.2(5) ?
C12 C15 C23 C28 -18.2(4) ?
C16 C15 C23 C28 105.5(3) ?
C12 C15 C23 C24 162.6(2) ?
C16 C15 C23 C24 -73.7(3) ?
C28 C23 C24 O3 178.5(3) ?
C15 C23 C24 O3 -2.3(4) ?
C28 C23 C24 C25 0.4(4) ?
C15 C23 C24 C25 179.6(3) ?
O3 C24 C25 C26 151.6(3) ?
C23 C24 C25 C26 -30.3(4) ?
C24 C25 C26 C30 -65.1(4) ?
C24 C25 C26 C27 54.6(4) ?
C24 C25 C26 C29 173.3(3) ?
C30 C26 C27 C28 68.2(3) y
C25 C26 C27 C28 -51.8(3) ?
C29 C26 C27 C28 -171.6(3) y
C24 C23 C28 N1 -175.7(3) ?
C15 C23 C28 N1 5.1(4) ?
C24 C23 C28 C27 2.0(4) ?
C15 C23 C28 C27 -177.2(3) ?
C26 C27 C28 C23 25.4(4) ?
C26 C27 C28 N1 -156.8(3) ?
C12 C7 N1 C28 -8.2(4) ?
C8 C7 N1 C28 170.6(3) ?
C12 C7 N1 C1 177.4(3) ?
C8 C7 N1 C1 -3.9(4) ?
C23 C28 N1 C7 9.5(4) ?
C27 C28 N1 C7 -168.4(3) ?
C23 C28 N1 C1 -176.0(2) ?
C27 C28 N1 C1 6.2(4) ?
C2 C1 N1 C7 79.9(3) ?
C6 C1 N1 C7 -102.9(3) ?
C2 C1 N1 C28 -94.6(3) ?
C6 C1 N1 C28 82.5(3) ?
C20 C19 O2 C22 2.4(5) ?
C18 C19 O2 C22 -177.8(3) ?

loop_
_cod_related_entry_id
_cod_related_entry_database
_cod_related_entry_code
1 ChemSpider 21124883
